data_4107430
loop_
_publ_author_name
'Manish A. Mehta'
'Matthew T. Eddy'
'Seth A. McNeill'
'Frank D. Mills'
'Joanna R. Long'

_publ_section_title
;
 Determination of Peptide Backbone Torsion Angles Using Double-Quantum
 Dipolar Recoupling Solid-State NMR Spectroscopy
;
_journal_name_full 'Journal of the American Chemical Society'
_journal_page_first 2202
_journal_page_last 2212
_journal_paper_doi 10.1021/ja074244w
_journal_volume 130
_journal_year 2008
_chemical_absolute_configuration syn
_chemical_formula_sum 'C7 H15 N3 O5'
_chemical_formula_weight 221.22
_chemical_name_systematic
; 
 ? 
;
_space_group_IT_number 4
_symmetry_cell_setting monoclinic
_symmetry_space_group_name_Hall 'P 2yb'
_symmetry_space_group_name_H-M 'P 1 21 1'
_atom_sites_solution_hydrogens difmap
_atom_sites_solution_primary direct
_atom_sites_solution_secondary difmap
_audit_creation_method SHELXL-97
_cell_angle_alpha 90.00
_cell_angle_beta 102.836(2)
_cell_angle_gamma 90.00
_cell_formula_units_Z 2
_cell_length_a 7.7750(8)
_cell_length_b 5.3753(6)
_cell_length_c 12.1491(13)
_cell_measurement_reflns_used 5678
_cell_measurement_temperature 100(2)
_cell_measurement_theta_max 31.8985
_cell_measurement_theta_min 2.687
_cell_volume 495.06(9)
_computing_cell_refinement 'SAINT+ 6.45 (Bruker, 2003)'
_computing_data_collection 'SMART 5.630 (Bruker, 1997-2002)'
_computing_data_reduction 'SAINT+ 6.45'
_computing_molecular_graphics 'SHELXTL 6.10'
_computing_publication_material 'SHELXTL 6.10'
_computing_structure_refinement 'SHELXTL 6.10'
_computing_structure_solution 'SHELXTL 6.10 (Bruker, 2000)'
_diffrn_ambient_temperature 100(2)
_diffrn_measured_fraction_theta_full 0.997
_diffrn_measured_fraction_theta_max 0.997
_diffrn_measurement_device_type 'Bruker AXS SMART APEX CCD diffractometer'
_diffrn_measurement_method 'phi and omega scans'
_diffrn_radiation_monochromator graphite
_diffrn_radiation_source 'fine-focus sealed tube'
_diffrn_radiation_type MoK\a
_diffrn_radiation_wavelength 0.71073
_diffrn_reflns_av_R_equivalents 0.0164
_diffrn_reflns_av_sigmaI/netI 0.0142
_diffrn_reflns_limit_h_max 11
_diffrn_reflns_limit_h_min -11
_diffrn_reflns_limit_k_max 7
_diffrn_reflns_limit_k_min -7
_diffrn_reflns_limit_l_max 16
_diffrn_reflns_limit_l_min -17
_diffrn_reflns_number 5909
_diffrn_reflns_theta_full 30.48
_diffrn_reflns_theta_max 30.48
_diffrn_reflns_theta_min 1.72
_diffrn_standards_decay_% none
_diffrn_standards_interval_count \\infty
_diffrn_standards_interval_time \\infty
_diffrn_standards_number 0
_exptl_absorpt_coefficient_mu 0.126
_exptl_absorpt_correction_T_max 0.970
_exptl_absorpt_correction_T_min 0.8672
_exptl_absorpt_correction_type multi-scan
_exptl_absorpt_process_details '(SADABS in SAINT+; Bruker, 1997-1999)'
_exptl_crystal_colour colourless
_exptl_crystal_density_diffrn 1.484
_exptl_crystal_description block
_exptl_crystal_F_000 236
_exptl_crystal_size_max 0.39
_exptl_crystal_size_mid 0.27
_exptl_crystal_size_min 0.22
_refine_diff_density_max 0.337
_refine_diff_density_min -0.160
_refine_diff_density_rms 0.045
_refine_ls_extinction_method none
_refine_ls_goodness_of_fit_ref 1.079
_refine_ls_hydrogen_treatment refall
_refine_ls_matrix_type full
_refine_ls_number_parameters 196
_refine_ls_number_reflns 1648
_refine_ls_number_restraints 1
_refine_ls_restrained_S_all 1.079
_refine_ls_R_factor_all 0.0265
_refine_ls_R_factor_gt 0.0262
_refine_ls_shift/su_max 0.000
_refine_ls_shift/su_mean 0.000
_refine_ls_structure_factor_coef Fsqd
_refine_ls_weighting_details 'calc w=1/[\s^2^(Fo^2^)+(0.0535P)^2^+0.0437P] where P=(Fo^2^+2Fc^2^)/3'
_refine_ls_weighting_scheme calc
_refine_ls_wR_factor_gt 0.0731
_refine_ls_wR_factor_ref 0.0735
_reflns_number_gt 1622
_reflns_number_total 1648
_reflns_threshold_expression >2sigma(I)
_cod_data_source_file ja074244w-file001.cif
_cod_data_source_block 04mz104m
_cod_database_code 4107430

loop_
_symmetry_equiv_pos_as_xyz
'x, y, z'
'-x, y+1/2, -z'

loop_
_atom_site_label
_atom_site_type_symbol
_atom_site_fract_x
_atom_site_fract_y
_atom_site_fract_z
_atom_site_U_iso_or_equiv
_atom_site_adp_type
_atom_site_occupancy
_atom_site_symmetry_multiplicity
_atom_site_calc_flag
O1 O 0.72919(11) -0.26094(18) 0.94053(6) 0.01688(18) Uani 1 1 d
O4 O 0.52543(10) -0.00140(18) 0.32304(7) 0.01590(18) Uani 1 1 d
O3 O 0.88382(11) -0.07707(18) 0.56700(7) 0.01721(19) Uani 1 1 d
O2 O 0.52862(11) -0.00150(19) 0.84377(7) 0.01693(18) Uani 1 1 d
N1 N 0.71104(13) 0.0703(2) 0.67965(8) 0.01393(19) Uani 1 1 d
N2 N 0.75494(12) 0.2536(2) 0.39635(7) 0.01338(19) Uani 1 1 d
C5 C 0.66427(14) 0.1025(2) 0.31671(8) 0.01217(19) Uani 1 1 d
C6 C 0.74828(14) 0.0609(2) 0.21589(8) 0.0131(2) Uani 1 1 d
C1 C 0.66996(14) -0.1178(2) 0.85697(9) 0.0135(2) Uani 1 1 d
N3 N 0.61161(13) -0.0411(2) 0.12129(8) 0.01471(19) Uani 1 1 d
C3 C 0.77364(14) 0.0735(2) 0.58536(9) 0.0125(2) Uani 1 1 d
C7 C 0.89887(16) -0.1245(3) 0.24670(10) 0.0202(2) Uani 1 1 d
C4 C 0.70209(15) 0.2834(2) 0.50266(8) 0.0133(2) Uani 1 1 d
C2 C 0.77909(14) -0.1081(2) 0.76785(9) 0.0142(2) Uani 1 1 d
O5 O 0.88083(13) 0.2665(2) 0.99741(8) 0.0222(2) Uani 1 1 d
H2B H 0.773(2) -0.273(4) 0.7359(14) 0.015(4) Uiso 1 1 d
H3C H 0.558(3) -0.170(5) 0.1412(17) 0.024(5) Uiso 1 1 d
H6 H 0.796(2) 0.215(4) 0.1965(14) 0.015(4) Uiso 1 1 d
H3A H 0.656(3) -0.096(5) 0.0644(18) 0.035(6) Uiso 1 1 d
H4A H 0.752(2) 0.439(4) 0.5397(14) 0.015(4) Uiso 1 1 d
H7C H 0.856(2) -0.281(4) 0.2653(15) 0.023(5) Uiso 1 1 d
H5A H 0.995(3) 0.285(6) 1.0177(19) 0.032(5) Uiso 1 1 d
H2C H 0.861(3) 0.294(5) 0.3960(16) 0.026(5) Uiso 1 1 d
H2A H 0.897(2) -0.074(4) 0.8058(15) 0.017(4) Uiso 1 1 d
H1 H 0.629(2) 0.180(4) 0.6865(15) 0.019(4) Uiso 1 1 d
H4B H 0.577(2) 0.288(4) 0.4900(14) 0.015(4) Uiso 1 1 d
H3B H 0.529(3) 0.067(5) 0.0981(16) 0.025(5) Uiso 1 1 d
H5B H 0.837(3) 0.409(5) 0.9754(18) 0.033(5) Uiso 1 1 d
H7A H 0.985(3) -0.056(5) 0.3110(19) 0.039(6) Uiso 1 1 d
H7B H 0.952(3) -0.154(5) 0.1822(17) 0.027(5) Uiso 1 1 d

loop_
_atom_site_aniso_label
_atom_site_aniso_U_11
_atom_site_aniso_U_22
_atom_site_aniso_U_33
_atom_site_aniso_U_23
_atom_site_aniso_U_13
_atom_site_aniso_U_12
O1 0.0236(4) 0.0159(4) 0.0125(3) 0.0024(3) 0.0068(3) 0.0016(3)
O4 0.0158(4) 0.0186(4) 0.0144(3) -0.0015(3) 0.0058(3) -0.0032(3)
O3 0.0171(4) 0.0201(4) 0.0157(3) 0.0014(3) 0.0063(3) 0.0049(3)
O2 0.0156(4) 0.0199(4) 0.0163(4) -0.0003(3) 0.0057(3) 0.0005(3)
N1 0.0152(4) 0.0169(4) 0.0106(4) 0.0023(4) 0.0049(3) 0.0032(4)
N2 0.0134(4) 0.0179(5) 0.0095(4) 0.0002(3) 0.0039(3) -0.0020(4)
C5 0.0146(4) 0.0129(5) 0.0094(4) 0.0012(4) 0.0034(3) 0.0008(4)
C6 0.0143(4) 0.0157(5) 0.0100(4) 0.0002(4) 0.0045(3) 0.0004(4)
C1 0.0168(4) 0.0132(5) 0.0111(4) -0.0016(4) 0.0048(3) -0.0029(4)
N3 0.0163(4) 0.0183(5) 0.0099(4) -0.0013(4) 0.0037(3) 0.0020(4)
C3 0.0122(4) 0.0154(5) 0.0099(4) 0.0001(4) 0.0023(3) -0.0010(4)
C7 0.0182(5) 0.0254(6) 0.0171(5) 0.0001(5) 0.0043(4) 0.0076(5)
C4 0.0158(4) 0.0156(5) 0.0087(4) 0.0000(4) 0.0034(3) 0.0017(4)
C2 0.0149(4) 0.0171(5) 0.0115(4) 0.0029(4) 0.0050(4) 0.0024(4)
O5 0.0212(4) 0.0185(4) 0.0261(4) 0.0017(4) 0.0034(3) -0.0013(4)

loop_
_atom_type_symbol
_atom_type_description
_atom_type_scat_dispersion_real
_atom_type_scat_dispersion_imag
_atom_type_scat_source
C C 0.0033 0.0016 'International Tables Vol C Tables 4.2.6.8 and 6.1.1.4'
H H 0.0000 0.0000 'International Tables Vol C Tables 4.2.6.8 and 6.1.1.4'
N N 0.0061 0.0033 'International Tables Vol C Tables 4.2.6.8 and 6.1.1.4'
O O 0.0106 0.0060 'International Tables Vol C Tables 4.2.6.8 and 6.1.1.4'

loop_
_geom_angle_atom_site_label_1
_geom_angle_atom_site_label_2
_geom_angle_atom_site_label_3
_geom_angle
C3 N1 C2 119.91(10)
C3 N1 H1 118.4(12)
C2 N1 H1 121.7(12)
C5 N2 C4 120.23(10)
C5 N2 H2C 120.4(15)
C4 N2 H2C 116.2(13)
O4 C5 N2 123.91(10)
O4 C5 C6 121.35(10)
N2 C5 C6 114.73(9)
N3 C6 C7 109.15(10)
N3 C6 C5 108.34(8)
C7 C6 C5 109.99(9)
N3 C6 H6 112.2(10)
C7 C6 H6 108.0(11)
C5 C6 H6 109.1(11)
O2 C1 O1 123.94(10)
O2 C1 C2 120.60(10)
O1 C1 C2 115.36(10)
C6 N3 H3C 112.5(13)
C6 N3 H3A 113.0(14)
H3C N3 H3A 104(2)
C6 N3 H3B 110.8(15)
H3C N3 H3B 105.0(19)
H3A N3 H3B 110.8(19)
O3 C3 N1 122.98(11)
O3 C3 C4 122.02(9)
N1 C3 C4 114.98(10)
C6 C7 H7C 110.3(11)
C6 C7 H7A 107.7(16)
H7C C7 H7A 110.8(19)
C6 C7 H7B 110.4(13)
H7C C7 H7B 106.3(18)
H7A C7 H7B 111.3(17)
N2 C4 C3 111.73(9)
N2 C4 H4A 109.8(10)
C3 C4 H4A 106.0(11)
N2 C4 H4B 110.0(10)
C3 C4 H4B 109.6(13)
H4A C4 H4B 109.7(17)
N1 C2 C1 112.36(9)
N1 C2 H2B 109.5(11)
C1 C2 H2B 105.8(10)
N1 C2 H2A 112.6(13)
C1 C2 H2A 107.1(10)
H2B C2 H2A 109.2(17)
H5A O5 H5B 107(3)

loop_
_geom_bond_atom_site_label_1
_geom_bond_atom_site_label_2
_geom_bond_distance
O1 C1 1.2757(14)
O4 C5 1.2328(14)
O3 C3 1.2343(14)
O2 C1 1.2433(15)
N1 C3 1.3406(13)
N1 C2 1.4476(15)
N1 H1 0.89(2)
N2 C5 1.3381(14)
N2 C4 1.4486(13)
N2 H2C 0.86(2)
C5 C6 1.5272(14)
C6 N3 1.4859(14)
C6 C7 1.5196(17)
C6 H6 0.96(2)
C1 C2 1.5175(15)
N3 H3C 0.87(2)
N3 H3A 0.89(2)
N3 H3B 0.86(2)
C3 C4 1.5308(16)
C7 H7C 0.95(2)
C7 H7A 0.98(2)
C7 H7B 0.98(2)
C4 H4A 0.99(2)
C4 H4B 0.954(16)
C2 H2B 0.96(2)
C2 H2A 0.950(18)
O5 H5A 0.88(3)
O5 H5B 0.86(3)

loop_
_geom_hbond_atom_site_label_D
_geom_hbond_atom_site_label_H
_geom_hbond_atom_site_label_A
_geom_hbond_distance_DH
_geom_hbond_distance_HA
_geom_hbond_distance_DA
_geom_hbond_angle_DHA
_geom_hbond_site_symmetry_A
O5 H5B O1 0.86(3) 1.97(3) 2.8210(14) 174(2) 1_565
N3 H3B O2 0.86(2) 2.49(3) 3.1604(15) 134.5(17) 2_656
N3 H3B O1 0.86(2) 2.17(2) 2.9948(14) 160(2) 2_656
N1 H1 O4 0.89(2) 2.08(2) 2.9420(14) 164.3(18) 2_656
N2 H2C O3 0.86(2) 2.05(2) 2.8912(13) 166.3(19) 2_756
O5 H5A O1 0.88(3) 2.10(3) 2.9611(13) 166(3) 2_757
N3 H3A O1 0.89(2) 1.94(2) 2.8189(12) 171(2) 1_554
N3 H3C O2 0.87(2) 1.93(3) 2.7747(15) 164(2) 2_646
